data_2222337
loop_
_publ_author_name
'Moreno-Fuquen, Rodolfo'
'Kennedy, Alan R.'
'Cordoba, Cristina'

_publ_section_title
;
 4-Bromo-4'-(dimethylamino)stilbene
;
_journal_coeditor_code HG2518
_journal_issue 7
_journal_name_full 'Acta Crystallographica Section E'
_journal_page_first o1475
_journal_paper_doi 10.1107/S1600536809020492
_journal_volume 65
_journal_year 2009
_chemical_formula_iupac 'C16 H16 Br N'
_chemical_formula_moiety 'C16 H16 Br N'
_chemical_formula_sum 'C16 H16 Br N'
_chemical_formula_weight 302.21
_chemical_melting_point 354.0(10)
_chemical_name_systematic
;
4-Bromo-4'-(dimethylamino)stilbene
;
_space_group_IT_number 14
_symmetry_cell_setting monoclinic
_symmetry_space_group_name_Hall '-P 2ybc'
_symmetry_space_group_name_H-M 'P 1 21/c 1'
_atom_sites_solution_hydrogens geom
_atom_sites_solution_primary direct
_atom_sites_solution_secondary difmap
_audit_creation_method SHELXL-97
_cell_angle_alpha 90.00
_cell_angle_beta 95.331(9)
_cell_angle_gamma 90.00
_cell_formula_units_Z 4
_cell_length_a 14.804(2)
_cell_length_b 6.0962(5)
_cell_length_c 15.2106(10)
_cell_measurement_reflns_used 2824
_cell_measurement_temperature 123(2)
_cell_measurement_theta_max 29.00
_cell_measurement_theta_min 2.65
_cell_volume 1366.8(2)
_computing_cell_refinement 'SAINT (Bruker, 2007)'
_computing_data_collection 'APEX2 (Bruker, 2007)'
_computing_data_reduction 'SAINT (Bruker, 2007'
_computing_molecular_graphics 'Ortep-3 for Windows (Farrugia, 1997)'
_computing_publication_material 'PARST95 (Nardelli, 1995)'
_computing_structure_refinement 'SHELXL97 (Sheldrick, 2008)'
_computing_structure_solution 'SHELXS97 (Sheldrick, 2008)'
_diffrn_ambient_temperature 123
_diffrn_measured_fraction_theta_full 0.983
_diffrn_measured_fraction_theta_max 0.980
_diffrn_measurement_device '95mm CCD camera on \k-goniostat'
_diffrn_measurement_device_type 'Bruker APEXII CCD'
_diffrn_measurement_method '\f and \w scans'
_diffrn_radiation_monochromator graphite
_diffrn_radiation_source 'fine-focus sealed tube'
_diffrn_radiation_type MoK\a
_diffrn_radiation_wavelength 0.71073
_diffrn_reflns_av_R_equivalents 0.064
_diffrn_reflns_av_sigmaI/netI 0.125
_diffrn_reflns_limit_h_max 18
_diffrn_reflns_limit_h_min -18
_diffrn_reflns_limit_k_max 7
_diffrn_reflns_limit_k_min -7
_diffrn_reflns_limit_l_max 19
_diffrn_reflns_limit_l_min -19
_diffrn_reflns_number 8606
_diffrn_reflns_theta_full 26.00
_diffrn_reflns_theta_max 27.00
_diffrn_reflns_theta_min 2.69
_diffrn_standards_decay_% 0
_diffrn_standards_number 0
_exptl_absorpt_coefficient_mu 2.989
_exptl_absorpt_correction_T_max 0.749
_exptl_absorpt_correction_T_min 0.457
_exptl_absorpt_correction_type multi-scan
_exptl_absorpt_process_details '(SADABS; Sheldrick, 2002)'
_exptl_crystal_colour yellow
_exptl_crystal_density_diffrn 1.469
_exptl_crystal_density_method 'not measured'
_exptl_crystal_description slab
_exptl_crystal_F_000 616
_exptl_crystal_size_max 0.38
_exptl_crystal_size_mid 0.25
_exptl_crystal_size_min 0.10
_refine_diff_density_max 0.942
_refine_diff_density_min -0.540
_refine_ls_extinction_method none
_refine_ls_goodness_of_fit_ref 0.985
_refine_ls_hydrogen_treatment constr
_refine_ls_matrix_type full
_refine_ls_number_parameters 165
_refine_ls_number_reflns 2986
_refine_ls_number_restraints 0
_refine_ls_restrained_S_all 0.985
_refine_ls_R_factor_all 0.156
_refine_ls_R_factor_gt 0.075
_refine_ls_shift/su_max 0.000
_refine_ls_shift/su_mean 0.000
_refine_ls_structure_factor_coef Fsqd
_refine_ls_weighting_details 'calc w=1/[\s^2^(Fo^2^)+(0.1119P)^2^] where P=(Fo^2^+2Fc^2^)/3'
_refine_ls_weighting_scheme calc
_refine_ls_wR_factor_gt 0.187
_refine_ls_wR_factor_ref 0.213
_reflns_number_gt 1533
_reflns_number_total 2986
_reflns_threshold_expression I>2\s(I)
_cod_data_source_file hg2518.cif
_cod_data_source_block I
_cod_original_sg_symbol_H-M 'P 21/c'
_cod_database_code 2222337
_cod_database_fobs_code 2222337

loop_
_symmetry_equiv_pos_as_xyz
'x, y, z'
'-x, y+1/2, -z+1/2'
'-x, -y, -z'
'x, -y-1/2, z-1/2'

loop_
_atom_site_type_symbol
_atom_site_label
_atom_site_fract_x
_atom_site_fract_y
_atom_site_fract_z
_atom_site_U_iso_or_equiv
_atom_site_adp_type
_atom_site_calc_flag
_atom_site_refinement_flags
_atom_site_occupancy
_atom_site_disorder_assembly
_atom_site_disorder_group
Br Br1 0.36239(6) -0.41740(14) 0.35579(5) 0.0487(4) Uani d . 1 . .
N N1 -0.0563(6) 0.4693(11) 0.6162(5) 0.055(2) Uani d . 1 . .
C C1 0.3671(6) -0.2184(13) 0.4545(5) 0.043(2) Uani d . 1 . .
C C2 0.4151(6) -0.2818(16) 0.5312(5) 0.055(2) Uani d . 1 . .
H H2 0.4433 -0.4217 0.5367 0.066 Uiso calc R 1 . .
C C3 0.4210(6) -0.1319(16) 0.6019(5) 0.055(2) Uani d . 1 . .
H H3 0.4562 -0.1695 0.6552 0.066 Uiso calc R 1 . .
C C4 0.3768(5) 0.0699(13) 0.5960(5) 0.0394(19) Uani d . 1 . .
C C5 0.3297(6) 0.1216(13) 0.5151(5) 0.046(2) Uani d . 1 . .
H H5 0.3014 0.2613 0.5089 0.055 Uiso calc R 1 . .
C C6 0.3215(6) -0.0195(14) 0.4429(5) 0.050(2) Uani d . 1 . .
H H6 0.2871 0.0176 0.3892 0.061 Uiso calc R 1 . .
C C7 0.3859(6) 0.2246(15) 0.6700(5) 0.050(2) Uani d . 1 . .
H H7 0.4442 0.2300 0.7017 0.060 Uiso calc R 1 . .
C C8 0.3242(6) 0.3591(14) 0.6993(5) 0.047(2) Uani d . 1 . .
H H8 0.3483 0.4566 0.7442 0.056 Uiso calc R 1 . .
C C9 0.2261(6) 0.3859(12) 0.6758(4) 0.042(2) Uani d . 1 . .
C C10 0.1699(6) 0.2157(13) 0.6391(4) 0.039(2) Uani d . 1 . .
H H10 0.1963 0.0776 0.6278 0.047 Uiso calc R 1 . .
C C11 0.0804(6) 0.2435(12) 0.6198(5) 0.041(2) Uani d . 1 . .
H H11 0.0458 0.1253 0.5936 0.049 Uiso calc R 1 . .
C C12 0.0344(6) 0.4455(11) 0.6371(5) 0.0369(18) Uani d . 1 . .
C C13 0.0914(6) 0.6088(12) 0.6775(4) 0.042(2) Uani d . 1 . .
H H13 0.0663 0.7459 0.6924 0.050 Uiso calc R 1 . .
C C14 0.1825(6) 0.5720(12) 0.6956(5) 0.043(2) Uani d . 1 . .
H H14 0.2178 0.6859 0.7242 0.052 Uiso calc R 1 . .
C C15 -0.1121(6) 0.3046(14) 0.5665(6) 0.054(2) Uani d . 1 . .
H H15A -0.0868 0.2745 0.5105 0.081 Uiso calc R 1 . .
H H15B -0.1742 0.3600 0.5547 0.081 Uiso calc R 1 . .
H H15C -0.1127 0.1692 0.6012 0.081 Uiso calc R 1 . .
C C16 -0.1007(6) 0.6780(14) 0.6312(6) 0.055(2) Uani d . 1 . .
H H16A -0.0761 0.7393 0.6880 0.082 Uiso calc R 1 . .
H H16B -0.1661 0.6543 0.6319 0.082 Uiso calc R 1 . .
H H16C -0.0898 0.7805 0.5837 0.082 Uiso calc R 1 . .

loop_
_atom_site_aniso_label
_atom_site_aniso_U_11
_atom_site_aniso_U_22
_atom_site_aniso_U_33
_atom_site_aniso_U_12
_atom_site_aniso_U_13
_atom_site_aniso_U_23
Br1 0.0677(7) 0.0433(5) 0.0349(4) 0.0116(4) 0.0043(3) -0.0004(4)
N1 0.080(7) 0.033(4) 0.053(4) 0.003(4) 0.010(4) -0.008(3)
C1 0.068(6) 0.037(5) 0.025(4) 0.000(4) 0.010(4) 0.008(3)
C2 0.057(6) 0.069(6) 0.038(5) 0.022(5) 0.001(4) 0.001(5)
C3 0.047(6) 0.085(7) 0.032(4) 0.014(5) -0.001(4) 0.005(5)
C4 0.037(5) 0.051(5) 0.030(4) -0.010(4) 0.002(3) -0.001(4)
C5 0.061(6) 0.043(5) 0.036(4) 0.003(4) 0.014(4) 0.006(4)
C6 0.064(6) 0.062(6) 0.025(4) 0.019(5) 0.004(4) 0.015(4)
C7 0.058(6) 0.059(6) 0.031(4) -0.012(5) 0.000(4) 0.008(4)
C8 0.066(7) 0.052(5) 0.024(4) -0.011(5) 0.011(4) 0.001(4)
C9 0.075(7) 0.030(5) 0.020(3) -0.006(4) 0.007(3) 0.004(3)
C10 0.065(6) 0.036(5) 0.019(3) -0.008(4) 0.014(3) -0.007(3)
C11 0.068(7) 0.031(4) 0.026(4) -0.017(4) 0.012(4) 0.001(3)
C12 0.055(6) 0.026(4) 0.031(4) 0.004(4) 0.014(3) 0.003(3)
C13 0.082(7) 0.021(4) 0.024(4) -0.003(4) 0.007(4) -0.004(3)
C14 0.075(7) 0.030(4) 0.024(4) -0.011(4) 0.005(4) -0.004(3)
C15 0.068(7) 0.038(5) 0.055(5) -0.003(4) 0.007(4) 0.000(4)
C16 0.069(7) 0.045(5) 0.049(5) 0.006(4) 0.001(4) -0.009(4)

loop_
_atom_type_symbol
_atom_type_description
_atom_type_scat_dispersion_real
_atom_type_scat_dispersion_imag
_atom_type_scat_source
C C 0.0033 0.0016 'International Tables Vol C Tables 4.2.6.8 and 6.1.1.4'
H H 0.0000 0.0000 'International Tables Vol C Tables 4.2.6.8 and 6.1.1.4'
O O 0.0106 0.0060 'International Tables Vol C Tables 4.2.6.8 and 6.1.1.4'
N N 0.0061 0.0033 'International Tables Vol C Tables 4.2.6.8 and 6.1.1.4'
Cl Cl 0.1484 0.1585 'International Tables Vol C Tables 4.2.6.8 and 6.1.1.4'

loop_
_geom_angle_atom_site_label_1
_geom_angle_atom_site_label_2
_geom_angle_atom_site_label_3
_geom_angle_site_symmetry_1
_geom_angle_site_symmetry_3
_geom_angle
_geom_angle_publ_flag
C12 N1 C16 . . 120.5(7) ?
C12 N1 C15 . . 123.1(7) ?
C16 N1 C15 . . 115.9(7) ?
C2 C1 C6 . . 124.3(8) ?
C2 C1 Br1 . . 117.8(6) ?
C6 C1 Br1 . . 117.9(6) ?
C1 C2 C3 . . 117.4(8) ?
C1 C2 H2 . . 121.3 ?
C3 C2 H2 . . 121.3 ?
C4 C3 C2 . . 121.9(7) ?
C4 C3 H3 . . 119.0 ?
C2 C3 H3 . . 119.0 ?
C3 C4 C5 . . 116.8(7) ?
C3 C4 C7 . . 120.7(7) ?
C5 C4 C7 . . 122.4(8) ?
C6 C5 C4 . . 123.8(8) ?
C6 C5 H5 . . 118.1 ?
C4 C5 H5 . . 118.1 ?
C1 C6 C5 . . 115.7(7) ?
C1 C6 H6 . . 122.2 ?
C5 C6 H6 . . 122.2 ?
C8 C7 C4 . . 129.5(8) ?
C8 C7 H7 . . 115.2 ?
C4 C7 H7 . . 115.2 ?
C7 C8 C9 . . 132.6(8) ?
C7 C8 H8 . . 113.7 ?
C9 C8 H8 . . 113.7 ?
C14 C9 C10 . . 115.4(8) ?
C14 C9 C8 . . 121.3(7) ?
C10 C9 C8 . . 123.1(7) ?
C11 C10 C9 . . 121.9(8) ?
C11 C10 H10 . . 119.1 ?
C9 C10 H10 . . 119.1 ?
C10 C11 C12 . . 122.7(7) ?
C10 C11 H11 . . 118.7 ?
C12 C11 H11 . . 118.7 ?
N1 C12 C13 . . 124.4(7) ?
N1 C12 C11 . . 121.4(7) ?
C13 C12 C11 . . 114.2(8) ?
C14 C13 C12 . . 120.7(7) ?
C14 C13 H13 . . 119.7 ?
C12 C13 H13 . . 119.7 ?
C9 C14 C13 . . 125.0(7) ?
C9 C14 H14 . . 117.5 ?
C13 C14 H14 . . 117.5 ?
N1 C15 H15A . . 109.5 ?
N1 C15 H15B . . 109.5 ?
H15A C15 H15B . . 109.5 ?
N1 C15 H15C . . 109.5 ?
H15A C15 H15C . . 109.5 ?
H15B C15 H15C . . 109.5 ?
N1 C16 H16A . . 109.5 ?
N1 C16 H16B . . 109.5 ?
H16A C16 H16B . . 109.5 ?
N1 C16 H16C . . 109.5 ?
H16A C16 H16C . . 109.5 ?
H16B C16 H16C . . 109.5 ?

loop_
_geom_bond_atom_site_label_1
_geom_bond_atom_site_label_2
_geom_bond_site_symmetry_2
_geom_bond_distance
_geom_bond_publ_flag
Br1 C1 . 1.927(8) ?
N1 C12 . 1.359(11) ?
N1 C16 . 1.460(10) ?
N1 C15 . 1.465(11) ?
C1 C2 . 1.364(10) ?
C1 C6 . 1.391(11) ?
C2 C3 . 1.408(12) ?
C2 H2 . 0.9500 ?
C3 C4 . 1.392(11) ?
C3 H3 . 0.9500 ?
C4 C5 . 1.393(10) ?
C4 C7 . 1.465(11) ?
C5 C6 . 1.392(11) ?
C5 H5 . 0.9500 ?
C6 H6 . 0.9500 ?
C7 C8 . 1.334(12) ?
C7 H7 . 0.9500 ?
C8 C9 . 1.472(12) ?
C8 H8 . 0.9500 ?
C9 C14 . 1.353(11) ?
C9 C10 . 1.412(10) ?
C10 C11 . 1.342(11) ?
C10 H10 . 0.9500 ?
C11 C12 . 1.443(10) ?
C11 H11 . 0.9500 ?
C12 C13 . 1.408(11) ?
C13 C14 . 1.371(11) ?
C13 H13 . 0.9500 ?
C14 H14 . 0.9500 ?
C15 H15A . 0.9800 ?
C15 H15B . 0.9800 ?
C15 H15C . 0.9800 ?
C16 H16A . 0.9800 ?
C16 H16B . 0.9800 ?
C16 H16C . 0.9800 ?

loop_
_geom_torsion_atom_site_label_1
_geom_torsion_atom_site_label_2
_geom_torsion_atom_site_label_3
_geom_torsion_atom_site_label_4
_geom_torsion_site_symmetry_1
_geom_torsion_site_symmetry_2
_geom_torsion_site_symmetry_3
_geom_torsion_site_symmetry_4
_geom_torsion
_geom_torsion_publ_flag
C6 C1 C2 C3 . . . . -2.3(14) ?
Br1 C1 C2 C3 . . . . 177.7(6) ?
C1 C2 C3 C4 . . . . 2.7(13) ?
C2 C3 C4 C5 . . . . -2.9(12) ?
C2 C3 C4 C7 . . . . -178.7(8) ?
C3 C4 C5 C6 . . . . 2.8(12) ?
C7 C4 C5 C6 . . . . 178.5(8) ?
C2 C1 C6 C5 . . . . 2.1(13) ?
Br1 C1 C6 C5 . . . . -177.8(6) ?
C4 C5 C6 C1 . . . . -2.4(12) ?
C3 C4 C7 C8 . . . . -142.8(9) ?
C5 C4 C7 C8 . . . . 41.7(13) yes
C4 C7 C8 C9 . . . . 7.1(15) yes
C7 C8 C9 C14 . . . . -160.7(9) ?
C7 C8 C9 C10 . . . . 25.4(12) yes
C14 C9 C10 C11 . . . . 4.5(10) ?
C8 C9 C10 C11 . . . . 178.7(7) ?
C9 C10 C11 C12 . . . . -1.8(10) ?
C16 N1 C12 C13 . . . . 3.1(11) ?
C15 N1 C12 C13 . . . . 173.9(7) ?
C16 N1 C12 C11 . . . . -177.6(7) ?
C15 N1 C12 C11 . . . . -6.8(11) ?
C10 C11 C12 N1 . . . . 179.5(7) ?
C10 C11 C12 C13 . . . . -1.1(10) ?
N1 C12 C13 C14 . . . . -179.3(7) ?
C11 C12 C13 C14 . . . . 1.3(9) ?
C10 C9 C14 C13 . . . . -4.4(10) ?
C8 C9 C14 C13 . . . . -178.8(7) ?
C12 C13 C14 C9 . . . . 1.5(11) ?

loop_
_cod_related_entry_id
_cod_related_entry_database
_cod_related_entry_code
1 ChemSpider 24742515
